data_4505188
loop_
_publ_author_name
'Abdelmoty, Iman'
'Buchholz, Vera'
'Di, Li'
'Guo, Chengyun'
'Kowitz, Kathleen'
'Enkelmann, Volker'
'Wegner, Gerhard'
'Foxman, Bruce M.'

_publ_section_title
;
 Polymorphism of Cinnamic and \a-Truxillic Acids:&#x2009; New Additions to
 an Old Story&#x2020;
;
_journal_issue 6
_journal_name_full 'Crystal Growth &amp; Design'
_journal_page_first 2210
_journal_paper_doi 10.1021/cg050160s
_journal_volume 5
_journal_year 2005
_chemical_formula_moiety 'C9 H8 O2'
_chemical_formula_sum 'C9 H8 O2'
_chemical_formula_weight 148.16
_space_group_IT_number 14
_symmetry_cell_setting monoclinic
_symmetry_space_group_name_Hall '-P 2yab'
_symmetry_space_group_name_H-M 'P 1 21/a 1'
_atom_sites_solution_hydrogens geom
_atom_sites_solution_primary direct
_audit_creation_date 05-02-22
_audit_creation_method CRYSTALS_ver_12.80
_cell_angle_alpha 90
_cell_angle_beta 90.146(19)
_cell_angle_gamma 90
_cell_formula_units_Z 4
_cell_length_a 31.296(4)
_cell_length_b 4.0152(17)
_cell_length_c 6.083(2)
_cell_measurement_reflns_used 25
_cell_measurement_temperature 294
_cell_measurement_theta_max 21
_cell_measurement_theta_min 15
_cell_volume 764.4(4)
_computing_cell_refinement 'USER DEFINED CELL REFINEMENT'
_computing_data_collection 'USER DEFINED DATA COLLECTION'
_computing_data_reduction 'USER DEFINED DATA REDUCTION'
_computing_molecular_graphics 'CAMERON (Watkin et al., 1996)'
_computing_publication_material 'CRYSTALS (Betteridge et al., 2003)'
_computing_structure_refinement 'CRYSTALS (Betteridge et al., 2003)'
_computing_structure_solution 'SHELXS 86 (Sheldrick, 1986)'
_diffrn_ambient_temperature 294
_diffrn_measured_fraction_theta_full 0.999
_diffrn_measured_fraction_theta_max 0.999
_diffrn_measurement_device_type Unknown
_diffrn_measurement_method \w
_diffrn_radiation_monochromator graphite
_diffrn_radiation_type 'Mo K\a'
_diffrn_radiation_wavelength 0.71073
_diffrn_reflns_av_R_equivalents 0.019
_diffrn_reflns_limit_h_max 36
_diffrn_reflns_limit_h_min -36
_diffrn_reflns_limit_k_max 0
_diffrn_reflns_limit_k_min -4
_diffrn_reflns_limit_l_max 7
_diffrn_reflns_limit_l_min 0
_diffrn_reflns_number 1291
_diffrn_reflns_theta_full 24.612
_diffrn_reflns_theta_max 24.612
_diffrn_reflns_theta_min 2.603
_diffrn_standards_decay_% 0.00
_diffrn_standards_number 3
_exptl_absorpt_coefficient_mu 0.091
_exptl_absorpt_correction_T_max 0.98
_exptl_absorpt_correction_T_min 0.85
_exptl_absorpt_correction_type psi-scan
_exptl_absorpt_process_details
; 
 Azimutal absorption correction (North et al., 1968) 
;
_exptl_crystal_colour colorless
_exptl_crystal_density_diffrn 1.287
_exptl_crystal_description plate
_exptl_crystal_F_000 312
_exptl_crystal_size_max 0.65
_exptl_crystal_size_mid 0.40
_exptl_crystal_size_min 0.22
_refine_diff_density_max 0.10
_refine_diff_density_min -0.09
_refine_ls_extinction_method None
_refine_ls_goodness_of_fit_ref 1.1248
_refine_ls_hydrogen_treatment mixed
_refine_ls_matrix_type full
_refine_ls_number_parameters 104
_refine_ls_number_reflns 655
_refine_ls_number_restraints 0
_refine_ls_R_factor_all 0.1155
_refine_ls_R_factor_gt 0.0364
_refine_ls_shift/su_max 0.002000
_refine_ls_structure_factor_coef F
_refine_ls_weighting_details
;
 Method, part 1, Chebychev polynomial, (Watkin, 1994, Prince, 1982) 
 [weight] = 1.0/[A~0~*T~0~(x)+A~1~*T~1~(x) ... +A~n-1~]*T~n-1~(x)] 
 where A~i~ are the Chebychev coefficients listed below and x= Fcalc/Fmax 
 Method = Robust Weighting (Prince, 1982) 
 W = [weight] * [1-(deltaF/6*sigmaF)^2^]^2^ 
 A~i~ are: 
 1.30 0.842 0.943 
;
_refine_ls_weighting_scheme calc
_refine_ls_wR_factor_all 0.1009
_refine_ls_wR_factor_gt 0.0443
_refine_ls_wR_factor_ref 0.0443
_reflns_limit_h_max 36
_reflns_limit_h_min -36
_reflns_limit_k_max 0
_reflns_limit_k_min -4
_reflns_limit_l_max 7
_reflns_limit_l_min 0
_reflns_number_gt 655
_reflns_number_total 1291
_reflns_threshold_expression I>1.96u(I)
_oxford_diffrn_Wilson_B_factor 0.00
_oxford_diffrn_Wilson_scale 0.00
_oxford_refine_ls_scale 1.192(5)
_oxford_structure_analysis_title CINNAMIC5
_cod_data_source_file cg050160ssi20050418_011742.cif
_cod_data_source_block Compound_3
_cod_depositor_comments
;
The following automatic conversions were performed:

'_symmetry_cell_setting' value 'Monoclinic' changed to 'monoclinic'
according to /home/saulius/struct/CIF-dictionaries/cif_core.dic
dictionary named 'cif_core.dic' version 2.4.1 from 2010-06-29.

Automatic conversion script
Id: cif_fix_values 1715 2011-07-08 13:25:40Z adriana 
;
_cod_original_sg_symbol_H-M 'P 1 21/a 1 '
_cod_database_code 4505188

loop_
_symmetry_equiv_pos_as_xyz
x,y,z
-x,-y,-z
-x+1/2,y+1/2,-z
x+1/2,-y+1/2,z

loop_
_atom_site_label
_atom_site_type_symbol
_atom_site_fract_x
_atom_site_fract_y
_atom_site_fract_z
_atom_site_U_iso_or_equiv
_atom_site_occupancy
_atom_site_adp_type
_atom_site_disorder_group
C1 C 0.46328(8) -0.8404(7) 0.7717(4) 0.0640 1.0000 Uani 3
C2 C 0.43597(7) -0.7181(7) 0.5946(4) 0.0649 1.0000 Uani 3
C3 C 0.39434(8) -0.7647(6) 0.5938(4) 0.0602 1.0000 Uani 3
C4 C 0.36306(7) -0.6585(6) 0.4303(4) 0.0542 1.0000 Uani 3
C5 C 0.37426(8) -0.5013(7) 0.2356(4) 0.0666 1.0000 Uani 3
C6 C 0.34367(10) -0.4109(7) 0.0860(4) 0.0779 1.0000 Uani 3
C7 C 0.30103(10) -0.4747(8) 0.1263(5) 0.0789 1.0000 Uani 3
C8 C 0.28937(8) -0.6270(8) 0.3178(5) 0.0743 1.0000 Uani 3
C9 C 0.32006(8) -0.7173(7) 0.4683(4) 0.0661 1.0000 Uani 3
O1 O 0.50315(5) -0.7722(6) 0.7585(3) 0.0906 1.0000 Uani 3
O2 O 0.44798(5) -1.0017(5) 0.9278(3) 0.0836 1.0000 Uani 3
H1 H 0.5248(13) -0.878(10) 0.900(7) 0.176(16) 1.0000 Uiso .
H21 H 0.4487 -0.6008 0.4759 0.0844 1.0000 Uiso 3
H31 H 0.3832 -0.8834 0.7161 0.0782 1.0000 Uiso 3
H51 H 0.4035 -0.4558 0.2059 0.0864 1.0000 Uiso 3
H61 H 0.3518 -0.3037 -0.0467 0.1012 1.0000 Uiso 3
H71 H 0.2799 -0.4129 0.0215 0.1025 1.0000 Uiso 3
H81 H 0.2601 -0.6705 0.3468 0.0966 1.0000 Uiso 3
H91 H 0.3116 -0.8224 0.6012 0.0858 1.0000 Uiso 3

loop_
_atom_site_aniso_label
_atom_site_aniso_U_11
_atom_site_aniso_U_22
_atom_site_aniso_U_33
_atom_site_aniso_U_23
_atom_site_aniso_U_13
_atom_site_aniso_U_12
C1 0.0515(15) 0.0687(18) 0.0717(17) 0.0078(15) -0.0006(12) -0.0037(14)
C2 0.0570(15) 0.0710(19) 0.0667(15) 0.0149(15) 0.0023(11) -0.0050(13)
C3 0.0552(14) 0.0608(17) 0.0645(14) 0.0073(14) 0.0040(11) -0.0047(12)
C4 0.0531(14) 0.0519(16) 0.0578(14) -0.0004(13) -0.0011(11) 0.0003(11)
C5 0.0681(16) 0.0653(17) 0.0663(16) 0.0100(14) 0.0027(13) -0.0004(14)
C6 0.097(2) 0.073(2) 0.0643(16) 0.0111(15) -0.0043(15) 0.0010(16)
C7 0.081(2) 0.074(2) 0.082(2) -0.0025(16) -0.0214(15) 0.0136(16)
C8 0.0587(16) 0.084(2) 0.0806(18) -0.0092(17) -0.0047(14) 0.0044(14)
C9 0.0590(15) 0.0740(19) 0.0653(14) 0.0038(15) -0.0012(12) -0.0045(14)
O1 0.0507(12) 0.1272(19) 0.0939(13) 0.0412(13) -0.0060(8) -0.0132(11)
O2 0.0564(11) 0.1086(17) 0.0857(13) 0.0374(12) -0.0026(9) -0.0117(11)

loop_
_atom_type_symbol
_atom_type_scat_dispersion_real
_atom_type_scat_dispersion_imag
_atom_type_scat_Cromer_Mann_a1
_atom_type_scat_Cromer_Mann_b1
_atom_type_scat_Cromer_Mann_a2
_atom_type_scat_Cromer_Mann_b2
_atom_type_scat_Cromer_Mann_a3
_atom_type_scat_Cromer_Mann_b3
_atom_type_scat_Cromer_Mann_a4
_atom_type_scat_Cromer_Mann_b4
_atom_type_scat_Cromer_Mann_c
_atom_type_scat_source
O 0.0080 0.0060 3.0485 13.2771 2.2868 5.7011 1.5463 0.3239 0.8670 32.9089 0.2508 'International Tables Vol C 4.2.6.8 and 6.1.1.4'
C 0.0020 0.0020 2.3100 20.8439 1.0200 10.2075 1.5886 0.5687 0.8650 51.6512 0.2156 'International Tables Vol C 4.2.6.8 and 6.1.1.4'
H 0.0000 0.0000 0.4930 10.5109 0.3229 26.1257 0.1402 3.1424 0.0408 57.7997 0.0030 'International Tables Vol C 4.2.6.8 and 6.1.1.4'

loop_
_geom_angle_atom_site_label_1
_geom_angle_atom_site_label_2
_geom_angle_atom_site_label_3
_geom_angle
_geom_angle_publ_flag
C2 C1 O1 116.8(2) yes
C2 C1 O2 120.8(2) yes
O1 C1 O2 122.4(2) yes
C1 C2 C3 122.2(2) yes
C1 C2 H21 118.9 no
C3 C2 H21 118.9 no
C2 C3 C4 128.6(2) yes
C2 C3 H31 115.7 no
C4 C3 H31 115.7 no
C3 C4 C5 123.0(2) yes
C3 C4 C9 119.2(2) yes
C5 C4 C9 117.8(2) yes
C4 C5 C6 120.7(2) yes
C4 C5 H51 119.7 no
C6 C5 H51 119.6 no
C5 C6 C7 120.5(3) yes
C5 C6 H61 119.7 no
C7 C6 H61 119.8 no
C6 C7 C8 119.7(3) yes
C6 C7 H71 120.2 no
C8 C7 H71 120.2 no
C7 C8 C9 119.9(3) yes
C7 C8 H81 120.0 no
C9 C8 H81 120.0 no
C4 C9 C8 121.4(3) yes
C4 C9 H91 119.3 no
C8 C9 H91 119.3 no
C1 O1 H1 115.9(18) no

loop_
_geom_bond_atom_site_label_1
_geom_bond_atom_site_label_2
_geom_bond_distance
_geom_bond_publ_flag
C1 C2 1.459(3) yes
C1 O1 1.280(3) yes
C1 O2 1.246(3) yes
C2 C3 1.316(3) yes
C2 H21 0.950 no
C3 C4 1.458(3) yes
C3 H31 0.950 no
C4 C5 1.388(3) yes
C4 C9 1.386(3) yes
C5 C6 1.369(4) yes
C5 H51 0.950 no
C6 C7 1.382(4) yes
C6 H61 0.950 no
C7 C8 1.366(4) yes
C7 H71 0.950 no
C8 C9 1.374(3) yes
C8 H81 0.950 no
C9 H91 0.950 no
O1 H1 1.17(4) no

loop_
_cod_related_entry_id
_cod_related_entry_database
_cod_related_entry_code
1 ChemSpider 392447
